data_8100840
loop_
_publ_author_name
'Kolev, Tsonko'
'Yancheva, Denitsa'
'Kleb, D.-Chr.'
'Sch\"urmann, Markus'
'Preut, Hans'
'Bleckmann, Paul'

_publ_section_title
;
Crystal structure of 4-benzoylpyridinium-1-squarate, C~16~H~9~NO~4~
;
_journal_issue 1
_journal_name_full 'Zeitschrift f\"ur Kristallographie - New Crystal Structures'
_journal_page_first 65
_journal_page_last 66
_journal_volume 216
_journal_year 2001
_chemical_formula_sum 'C16 H9 N O4'
_chemical_formula_weight 279.24
_space_group_IT_number 33
_symmetry_cell_setting orthorhombic
_symmetry_space_group_name_Hall 'P 2c -2n'
_symmetry_space_group_name_H-M 'P n a 21'
_cell_angle_alpha 90.00
_cell_angle_beta 90.00
_cell_angle_gamma 90.00
_cell_formula_units_Z 4
_cell_length_a 14.6707(14)
_cell_length_b 8.1155(9)
_cell_length_c 10.4940(10)
_cell_measurement_temperature 291(1)
_cell_volume 1249.4(2)
_diffrn_ambient_temperature 291(1)
_exptl_crystal_density_diffrn 1.485
_cod_database_code 8100840

loop_
_symmetry_equiv_pos_as_xyz
'x, y, z'
'-x, -y, z+1/2'
'x+1/2, -y+1/2, z'
'-x+1/2, y+1/2, z+1/2'

loop_
_atom_site_label
_atom_site_type_symbol
_atom_site_fract_x
_atom_site_fract_y
_atom_site_fract_z
_atom_site_U_iso_or_equiv
_atom_site_adp_type
_atom_site_occupancy
_atom_site_calc_flag
_atom_site_refinement_flags
_atom_site_disorder_assembly
_atom_site_disorder_group
O1 O -0.03911(12) 0.0061(3) -0.0293(3) 0.0636(6) Uani 1 d . . .
O2 O 0.12186(13) 0.1906(3) 0.1309(3) 0.0543(6) Uani 1 d . . .
O3 O 0.11766(13) -0.1762(3) -0.1998(3) 0.0531(6) Uani 1 d . . .
N1 N 0.27806(11) 0.0024(3) -0.0333(3) 0.0315(4) Uani 1 d . . .
C1 C 0.04282(15) 0.0093(4) -0.0331(4) 0.0420(5) Uani 1 d . . .
C2 C 0.11902(16) 0.0942(3) 0.0421(3) 0.0391(6) Uani 1 d . . .
C4 C 0.18241(13) 0.0086(3) -0.0360(3) 0.0345(5) Uani 1 d . . .
C3 C 0.11719(16) -0.0763(3) -0.1126(3) 0.0387(6) Uani 1 d . . .
O4 O 0.59820(15) 0.0819(3) -0.1282(3) 0.0615(7) Uani 1 d . . .
C5 C 0.32393(17) 0.0974(3) 0.0513(3) 0.0369(6) Uani 1 d . . .
H5 H 0.2862(18) 0.162(3) 0.108(3) 0.037(7) Uiso 1 d . . .
C6 C 0.41688(18) 0.0950(3) 0.0544(3) 0.0393(6) Uani 1 d . . .
H6 H 0.446(2) 0.165(4) 0.113(4) 0.070(11) Uiso 1 d . . .
C7 C 0.46427(14) -0.0050(3) -0.0312(3) 0.0342(4) Uani 1 d . . .
C8 C 0.41668(19) -0.1039(3) -0.1153(3) 0.0362(5) Uani 1 d . . .
H8 H 0.4461(19) -0.185(3) -0.170(3) 0.040(8) Uiso 1 d . . .
C9 C 0.32311(17) -0.0993(3) -0.1155(3) 0.0346(6) Uani 1 d . . .
H9 H 0.282(2) -0.153(4) -0.170(3) 0.045(9) Uiso 1 d . . .
C10 C 0.56705(14) 0.0043(4) -0.0393(4) 0.0381(5) Uani 1 d . . .
C11 C 0.62301(15) -0.0807(3) 0.0561(3) 0.0361(5) Uani 1 d . . .
C12 C 0.71787(17) -0.0643(4) 0.0519(3) 0.0461(6) Uani 1 d . . .
H12 H 0.741(2) 0.006(5) -0.009(4) 0.073(12) Uiso 1 d . . .
C13 C 0.77147(19) -0.1492(4) 0.1368(4) 0.0540(7) Uani 1 d . . .
H13 H 0.836(2) -0.128(4) 0.131(4) 0.061(9) Uiso 1 d . . .
C14 C 0.7322(2) -0.2527(5) 0.2244(4) 0.0560(9) Uani 1 d . . .
H14 H 0.770(2) -0.313(4) 0.282(4) 0.056(9) Uiso 1 d . . .
C15 C 0.6388(2) -0.2692(4) 0.2309(3) 0.0508(7) Uani 1 d . . .
H15 H 0.611(3) -0.341(6) 0.291(5) 0.081(12) Uiso 1 d . . .
C16 C 0.58373(18) -0.1817(3) 0.1473(3) 0.0403(6) Uani 1 d . . .
H16 H 0.5213(19) -0.200(3) 0.153(3) 0.040(7) Uiso 1 d . . .

loop_
_atom_site_aniso_label
_atom_site_aniso_U_11
_atom_site_aniso_U_22
_atom_site_aniso_U_33
_atom_site_aniso_U_23
_atom_site_aniso_U_13
_atom_site_aniso_U_12
O1 0.0355(8) 0.0733(13) 0.0821(15) -0.0007(11) -0.0016(14) 0.0016(10)
O2 0.0542(11) 0.0517(12) 0.0570(15) -0.0146(12) 0.0052(12) 0.0037(8)
O3 0.0532(12) 0.0605(12) 0.0456(13) -0.0123(12) -0.0072(10) -0.0081(9)
N1 0.0331(8) 0.0330(8) 0.0285(8) 0.0021(7) 0.0013(11) -0.0003(9)
C1 0.0375(11) 0.0430(12) 0.0455(13) 0.0042(11) -0.0033(15) 0.0006(11)
C2 0.0387(12) 0.0355(13) 0.0432(17) 0.0027(12) 0.0020(12) 0.0010(9)
C4 0.0347(10) 0.0344(10) 0.0343(10) 0.0024(10) -0.0010(16) -0.0011(10)
C3 0.0406(13) 0.0396(14) 0.0359(15) 0.0047(12) -0.0042(12) -0.0031(10)
O4 0.0461(10) 0.0805(16) 0.0579(14) 0.0262(14) 0.0047(11) -0.0084(11)
C5 0.0407(12) 0.0379(13) 0.0321(12) -0.0078(13) 0.0027(14) -0.0010(10)
C6 0.0412(12) 0.0431(14) 0.0337(13) -0.0055(13) -0.0052(13) -0.0039(11)
C7 0.0343(9) 0.0356(10) 0.0328(10) 0.0057(9) -0.0033(14) 0.0020(11)
C8 0.0382(12) 0.0371(12) 0.0332(13) 0.0007(12) -0.0005(12) 0.0019(10)
C9 0.0382(12) 0.0327(12) 0.0328(13) -0.0015(11) 0.0001(13) -0.0025(10)
C10 0.0360(10) 0.0411(11) 0.0371(12) -0.0004(11) -0.0005(14) -0.0030(11)
C11 0.0365(11) 0.0380(12) 0.0340(13) -0.0055(11) -0.0027(11) 0.0004(9)
C12 0.0395(12) 0.0498(15) 0.0492(15) -0.0094(15) -0.0005(14) -0.0005(11)
C13 0.0397(13) 0.0635(17) 0.0590(18) -0.0196(18) -0.0133(16) 0.0109(12)
C14 0.067(2) 0.0574(16) 0.0439(15) -0.0147(15) -0.0178(18) 0.0253(16)
C15 0.0707(18) 0.0448(15) 0.0370(14) -0.0021(13) -0.0064(15) 0.0099(13)
C16 0.0422(12) 0.0432(13) 0.0356(13) -0.0022(12) -0.0009(12) 0.0031(10)

loop_
_geom_bond_atom_site_label_1
_geom_bond_atom_site_label_2
_geom_bond_distance
_geom_bond_site_symmetry_2
_geom_bond_publ_flag
O1 C1 1.203(3) . ?
O2 C2 1.217(4) . ?
O3 C3 1.222(4) . ?
N1 C5 1.355(4) . ?
N1 C9 1.365(3) . ?
N1 C4 1.404(3) . ?
C1 C2 1.532(4) . ?
C1 C3 1.539(4) . ?
C2 C4 1.421(4) . ?
C4 C3 1.427(4) . ?
O4 C10 1.215(4) . ?
C5 C6 1.364(4) . ?
C5 H5 0.96(3) . ?
C6 C7 1.396(4) . ?
C6 H6 0.94(4) . ?
C7 C8 1.383(4) . ?
C7 C10 1.512(3) . ?
C8 C9 1.373(4) . ?
C8 H8 0.97(3) . ?
C9 H9 0.93(3) . ?
C10 C11 1.467(4) . ?
C11 C16 1.386(4) . ?
C11 C12 1.399(3) . ?
C12 C13 1.374(5) . ?
C12 H12 0.92(4) . ?
C13 C14 1.373(5) . ?
C13 H13 0.97(3) . ?
C14 C15 1.378(5) . ?
C14 H14 0.96(4) . ?
C15 C16 1.388(4) . ?
C15 H15 0.95(5) . ?
C16 H16 0.93(3) . ?

loop_
_cod_related_entry_id
_cod_related_entry_database
_cod_related_entry_code
1 ChemSpider 21485794
